data_7213671
loop_
_publ_author_name
'Liu, Qing-Xiang'
'Bi, Yue'
'Zhao, Xiao-Jun'
'Zhao, Zhi-Xiang'
'Wang, Jian-Hua'
'Wang, Xiu-Guang'

_publ_section_title
;
 Copper(ii) and cobalt(ii) complexes based on bis-benzimidazolyl ligand
 with 1,2-bis(2&#x2032;-ethoxy)phenyl linker: synthesis, crystal structure
 and conformations
;
_journal_issue 10
_journal_name_full CrystEngComm
_journal_page_first 1950
_journal_paper_doi 10.1039/c3ce40957k
_journal_volume 16
_journal_year 2014
_chemical_formula_sum 'C24 H22 Cl2 Cu N4 O2'
_chemical_formula_weight 532.90
_chemical_name_systematic
; 
 ? 
;
_space_group_IT_number 61
_symmetry_cell_setting orthorhombic
_symmetry_space_group_name_Hall '-P 2ac 2ab'
_symmetry_space_group_name_H-M 'P b c a'
_atom_sites_solution_hydrogens geom
_atom_sites_solution_primary direct
_atom_sites_solution_secondary difmap
_audit_creation_method SHELXL-97
_cell_angle_alpha 90.00
_cell_angle_beta 90.00
_cell_angle_gamma 90.00
_cell_formula_units_Z 8
_cell_length_a 18.5630(9)
_cell_length_b 12.6014(6)
_cell_length_c 19.9775(10)
_cell_measurement_reflns_used 9935
_cell_measurement_temperature 296(2)
_cell_measurement_theta_max 27.90
_cell_measurement_theta_min 2.20
_cell_volume 4673.1(4)
_computing_cell_refinement 'Bruker SMART'
_computing_data_collection 'Bruker SMART'
_computing_data_reduction 'Bruker SAINT'
_computing_molecular_graphics 'Bruker SHELXTL'
_computing_publication_material 'Bruker SHELXTL'
_computing_structure_refinement 'SHELXL-97 (Sheldrick, 1997)'
_computing_structure_solution 'SHELXS-97 (Sheldrick, 1990)'
_diffrn_ambient_temperature 296(2)
_diffrn_measured_fraction_theta_full 1.000
_diffrn_measured_fraction_theta_max 1.000
_diffrn_measurement_device_type 'CCD area detector'
_diffrn_measurement_method 'phi and omega scans'
_diffrn_radiation_monochromator graphite
_diffrn_radiation_source 'fine-focus sealed tube'
_diffrn_radiation_type MoK\a
_diffrn_radiation_wavelength 0.71073
_diffrn_reflns_av_R_equivalents 0.0292
_diffrn_reflns_av_sigmaI/netI 0.0172
_diffrn_reflns_limit_h_max 21
_diffrn_reflns_limit_h_min -22
_diffrn_reflns_limit_k_max 14
_diffrn_reflns_limit_k_min -14
_diffrn_reflns_limit_l_max 23
_diffrn_reflns_limit_l_min -19
_diffrn_reflns_number 21911
_diffrn_reflns_theta_full 25.01
_diffrn_reflns_theta_max 25.01
_diffrn_reflns_theta_min 2.04
_exptl_absorpt_coefficient_mu 1.193
_exptl_absorpt_correction_T_max 0.7963
_exptl_absorpt_correction_T_min 0.7793
_exptl_absorpt_correction_type multi-scan
_exptl_absorpt_process_details SADABS
_exptl_crystal_colour BLUE
_exptl_crystal_density_diffrn 1.515
_exptl_crystal_density_meas ?
_exptl_crystal_density_method 'not measured'
_exptl_crystal_description BLOCK
_exptl_crystal_F_000 2184
_exptl_crystal_size_max 0.22
_exptl_crystal_size_mid 0.21
_exptl_crystal_size_min 0.20
_refine_diff_density_max 0.442
_refine_diff_density_min -0.456
_refine_diff_density_rms 0.051
_refine_ls_extinction_method none
_refine_ls_goodness_of_fit_ref 1.049
_refine_ls_hydrogen_treatment constr
_refine_ls_matrix_type full
_refine_ls_number_parameters 305
_refine_ls_number_reflns 4115
_refine_ls_number_restraints 6
_refine_ls_restrained_S_all 1.051
_refine_ls_R_factor_all 0.0440
_refine_ls_R_factor_gt 0.0337
_refine_ls_shift/su_max 0.003
_refine_ls_shift/su_mean 0.000
_refine_ls_structure_factor_coef Fsqd
_refine_ls_weighting_details 'calc w=1/[\s^2^(Fo^2^)+(0.0346P)^2^+5.8358P] where P=(Fo^2^+2Fc^2^)/3'
_refine_ls_weighting_scheme calc
_refine_ls_wR_factor_gt 0.0828
_refine_ls_wR_factor_ref 0.0897
_reflns_number_gt 3416
_reflns_number_total 4115
_reflns_threshold_expression >2sigma(I)
_cod_data_source_file c3ce40957k.txt
_cod_data_source_block 91219b
_cod_depositor_comments
;
The following automatic conversions were performed:

'_symmetry_cell_setting' value 'Orthorhombic' changed to
'orthorhombic' according to
/usr/data/users/saulius/automatic-downloads/current/RSC/lib/dictionaries/cif_core.dic
dictionary named 'cif_core.dic' version 2.4.2 from
2011-04-26.

'_exptl_absorpt_correction_type' value 'MULTI-SCAN'
changed to 'multi-scan' according to
/usr/data/users/saulius/automatic-downloads/current/RSC/lib/dictionaries/cif_core.dic
dictionary named 'cif_core.dic' version 2.4.2 from 2011-04-26.

Automatic conversion script
Id: cif_fix_values 2281 2013-09-26 08:29:07Z andrius 

The following automatic conversions were performed:

'_exptl_crystal_density_meas' value 'NONE' was changed to '?' - the
value is perceived as not measured.

Automatic conversion script
Id: cif_fix_values 3008 2015-01-20 13:52:24Z robertas 
;
_cod_original_sg_symbol_H-M Pbca
_cod_database_code 7213671

loop_
_symmetry_equiv_pos_as_xyz
'x, y, z'
'-x+1/2, -y, z+1/2'
'-x, y+1/2, -z+1/2'
'x+1/2, -y+1/2, -z'
'-x, -y, -z'
'x-1/2, y, -z-1/2'
'x, -y-1/2, z-1/2'
'-x-1/2, y-1/2, z'

loop_
_atom_site_label
_atom_site_type_symbol
_atom_site_fract_x
_atom_site_fract_y
_atom_site_fract_z
_atom_site_U_iso_or_equiv
_atom_site_adp_type
_atom_site_occupancy
_atom_site_symmetry_multiplicity
_atom_site_calc_flag
_atom_site_refinement_flags
_atom_site_disorder_assembly
_atom_site_disorder_group
Cu1 Cu 1.047287(18) 0.40414(3) 0.040883(16) 0.03522(11) Uani 1 1 d . . .
Cl1 Cl 0.94478(4) 0.54297(6) 0.07028(3) 0.04371(18) Uani 1 1 d . . .
Cl2 Cl 1.15093(4) 0.48950(7) 0.06738(4) 0.0513(2) Uani 1 1 d . . .
N1 N 1.04019(12) 0.33838(19) 0.13228(11) 0.0397(5) Uani 1 1 d . . .
N2 N 0.99665(13) 0.2804(2) 0.22890(11) 0.0433(6) Uani 1 1 d . . .
N3 N 0.97876(13) 0.29190(19) 0.01017(11) 0.0403(6) Uani 1 1 d . A .
N4 N 0.87591(15) 0.2081(3) -0.00700(14) 0.0803(12) Uani 1 1 d D . .
O1 O 0.86711(11) 0.15708(16) 0.21982(10) 0.0458(5) Uani 1 1 d . A .
O2 O 0.79725(12) 0.1521(2) 0.10759(11) 0.0653(7) Uani 1 1 d D . .
C1 C 1.08537(15) 0.2593(2) 0.15608(14) 0.0396(6) Uani 1 1 d . . .
C2 C 1.05873(16) 0.2227(2) 0.21723(14) 0.0424(7) Uani 1 1 d . . .
C3 C 1.09358(19) 0.1442(3) 0.25367(17) 0.0558(9) Uani 1 1 d . . .
H3 H 1.0765 0.1215 0.2950 0.067 Uiso 1 1 calc R . .
C4 C 1.1546(2) 0.1019(3) 0.22547(19) 0.0627(10) Uani 1 1 d . . .
H4 H 1.1790 0.0483 0.2482 0.075 Uiso 1 1 calc R . .
C5 C 1.18132(18) 0.1362(3) 0.16405(19) 0.0603(9) Uani 1 1 d . . .
H5 H 1.2227 0.1051 0.1467 0.072 Uiso 1 1 calc R . .
C6 C 1.14742(16) 0.2155(3) 0.12855(17) 0.0507(8) Uani 1 1 d . . .
H6 H 1.1654 0.2390 0.0877 0.061 Uiso 1 1 calc R . .
C7 C 0.98834(16) 0.3470(2) 0.17684(14) 0.0420(7) Uani 1 1 d . . .
H7 H 0.9500 0.3941 0.1728 0.050 Uiso 1 1 calc R . .
C8 C 0.94527(18) 0.2649(3) 0.28366(15) 0.0543(9) Uani 1 1 d . . .
H8A H 0.9095 0.3209 0.2822 0.065 Uiso 1 1 calc R . .
H8B H 0.9706 0.2704 0.3260 0.065 Uiso 1 1 calc R . .
C9 C 0.90793(17) 0.1594(3) 0.28021(14) 0.0501(8) Uani 1 1 d . . .
H9A H 0.9431 0.1024 0.2804 0.060 Uiso 1 1 calc R . .
H9B H 0.8764 0.1504 0.3185 0.060 Uiso 1 1 calc R . .
C10 C 0.82821(15) 0.0663(2) 0.20744(14) 0.0403(6) Uani 1 1 d . . .
C11 C 0.78966(16) 0.0649(3) 0.14722(15) 0.0483(8) Uani 1 1 d . A .
C12 C 0.7476(2) -0.0228(3) 0.13209(19) 0.0679(10) Uani 1 1 d . . .
H12 H 0.7210 -0.0240 0.0926 0.081 Uiso 1 1 calc R A .
C13 C 0.7448(2) -0.1079(3) 0.1748(2) 0.0788(12) Uani 1 1 d . A .
H13 H 0.7165 -0.1664 0.1641 0.095 Uiso 1 1 calc R . .
C14 C 0.7832(2) -0.1073(3) 0.2326(2) 0.0698(11) Uani 1 1 d . . .
H14 H 0.7814 -0.1657 0.2611 0.084 Uiso 1 1 calc R A .
C15 C 0.82509(18) -0.0199(3) 0.24957(18) 0.0535(8) Uani 1 1 d . A .
H15 H 0.8510 -0.0197 0.2894 0.064 Uiso 1 1 calc R . .
C16 C 0.7702(3) 0.1219(5) 0.0405(2) 0.0508(17) Uani 0.618(8) 1 d PD A 1
H16A H 0.7181 0.1168 0.0405 0.061 Uiso 0.618(8) 1 calc PR A 1
H16B H 0.7902 0.0542 0.0266 0.061 Uiso 0.618(8) 1 calc PR A 1
C17 C 0.79508(15) 0.2093(4) -0.0049(3) 0.0520(17) Uani 0.618(8) 1 d PD A 1
H17A H 0.7782 0.2772 0.0117 0.062 Uiso 0.618(8) 1 calc PR A 1
H17B H 0.7758 0.1989 -0.0495 0.062 Uiso 0.618(8) 1 calc PR A 1
C16' C 0.7664(4) 0.1862(8) 0.0451(3) 0.046(3) Uani 0.382(8) 1 d PD A 2
H16C H 0.7685 0.2627 0.0406 0.055 Uiso 0.382(8) 1 calc PR A 2
H16D H 0.7168 0.1631 0.0410 0.055 Uiso 0.382(8) 1 calc PR A 2
C17' C 0.8134(3) 0.1326(6) -0.0059(4) 0.052(3) Uani 0.382(8) 1 d PD A 2
H17C H 0.7900 0.1281 -0.0492 0.062 Uiso 0.382(8) 1 calc PR A 2
H17D H 0.8279 0.0623 0.0085 0.062 Uiso 0.382(8) 1 calc PR A 2
C18 C 0.90953(18) 0.2899(3) 0.02109(16) 0.0597(9) Uani 1 1 d . A .
H18 H 0.8858 0.3411 0.0463 0.072 Uiso 1 1 calc R . .
C19 C 0.99267(12) 0.20480(14) -0.02858(10) 0.0441(7) Uani 1 1 d G . .
C20 C 0.92881(12) 0.1494(2) -0.03854(12) 0.0680(11) Uani 1 1 d G A .
C21 C 0.92878(19) 0.0568(2) -0.07631(14) 0.117(2) Uani 1 1 d G A .
H21 H 0.8861 0.0197 -0.0830 0.140 Uiso 1 1 calc R . .
C22 C 0.9926(2) 0.01952(17) -0.10411(14) 0.140(3) Uani 1 1 d G A .
H22 H 0.9926 -0.0425 -0.1294 0.168 Uiso 1 1 calc R . .
C23 C 1.05645(19) 0.0749(2) -0.09414(14) 0.113(2) Uani 1 1 d G A .
H23 H 1.0991 0.0500 -0.1127 0.136 Uiso 1 1 calc R . .
C24 C 1.05649(11) 0.1676(2) -0.05638(13) 0.0684(11) Uani 1 1 d G A .
H24 H 1.0992 0.2046 -0.0497 0.082 Uiso 1 1 calc R . .

loop_
_atom_site_aniso_label
_atom_site_aniso_U_11
_atom_site_aniso_U_22
_atom_site_aniso_U_33
_atom_site_aniso_U_23
_atom_site_aniso_U_13
_atom_site_aniso_U_12
Cu1 0.0389(2) 0.03664(19) 0.03016(19) 0.00198(14) 0.00058(14) -0.00088(14)
Cl1 0.0537(4) 0.0457(4) 0.0317(3) 0.0015(3) 0.0074(3) 0.0068(3)
Cl2 0.0452(4) 0.0613(5) 0.0472(4) 0.0004(4) -0.0021(3) -0.0111(4)
N1 0.0408(13) 0.0445(14) 0.0336(12) 0.0065(11) -0.0023(10) -0.0024(11)
N2 0.0450(14) 0.0522(15) 0.0328(13) 0.0037(11) -0.0018(11) -0.0095(12)
N3 0.0398(13) 0.0462(14) 0.0349(13) -0.0006(11) 0.0008(10) -0.0027(11)
N4 0.063(2) 0.143(3) 0.0354(15) -0.0046(19) 0.0026(14) -0.052(2)
O1 0.0498(12) 0.0501(12) 0.0375(11) 0.0064(9) -0.0076(9) -0.0087(10)
O2 0.0470(13) 0.108(2) 0.0410(12) 0.0181(13) -0.0091(10) -0.0151(13)
C1 0.0395(15) 0.0420(15) 0.0373(15) 0.0051(13) -0.0071(12) -0.0092(13)
C2 0.0426(16) 0.0466(17) 0.0381(16) 0.0058(13) -0.0087(13) -0.0101(13)
C3 0.060(2) 0.059(2) 0.0486(18) 0.0186(17) -0.0186(16) -0.0114(17)
C4 0.057(2) 0.056(2) 0.075(3) 0.0168(19) -0.0262(19) -0.0030(17)
C5 0.0458(19) 0.056(2) 0.079(3) -0.0003(19) -0.0132(18) 0.0023(16)
C6 0.0424(17) 0.058(2) 0.0522(19) 0.0034(16) -0.0024(14) -0.0050(15)
C7 0.0444(16) 0.0451(17) 0.0365(15) 0.0039(13) -0.0044(13) -0.0027(13)
C8 0.061(2) 0.072(2) 0.0295(15) -0.0029(15) 0.0036(14) -0.0200(17)
C9 0.0519(18) 0.067(2) 0.0312(15) 0.0067(14) -0.0017(13) -0.0157(16)
C10 0.0338(14) 0.0457(16) 0.0414(16) -0.0037(13) 0.0035(12) -0.0002(13)
C11 0.0383(16) 0.067(2) 0.0397(16) -0.0069(16) 0.0038(13) -0.0028(15)
C12 0.052(2) 0.088(3) 0.064(2) -0.027(2) 0.0005(18) -0.013(2)
C13 0.068(3) 0.062(2) 0.106(4) -0.026(3) 0.004(3) -0.014(2)
C14 0.066(2) 0.0430(19) 0.101(3) 0.003(2) 0.007(2) -0.0019(17)
C15 0.0497(18) 0.0504(18) 0.060(2) 0.0084(16) -0.0006(15) 0.0035(15)
C16 0.039(3) 0.073(4) 0.040(3) 0.005(3) -0.008(2) -0.017(3)
C17 0.044(3) 0.070(4) 0.042(3) 0.004(3) -0.013(2) -0.008(3)
C16' 0.034(4) 0.047(6) 0.057(6) 0.000(5) -0.008(4) -0.002(5)
C17' 0.055(5) 0.054(6) 0.046(5) -0.006(4) -0.003(4) -0.014(5)
C18 0.0465(19) 0.094(3) 0.0380(17) -0.0032(18) 0.0045(14) -0.0073(19)
C19 0.063(2) 0.0360(16) 0.0330(15) 0.0023(12) -0.0076(14) 0.0004(14)
C20 0.103(3) 0.066(2) 0.0344(17) 0.0115(17) -0.0140(19) -0.042(2)
C21 0.236(7) 0.069(3) 0.046(2) 0.001(2) -0.026(3) -0.083(4)
C22 0.303(10) 0.049(3) 0.068(3) -0.022(2) -0.045(5) 0.013(4)
C23 0.178(6) 0.088(3) 0.075(3) -0.032(3) -0.026(3) 0.078(4)
C24 0.077(3) 0.067(2) 0.061(2) -0.0124(19) -0.0119(19) 0.028(2)

loop_
_atom_type_symbol
_atom_type_description
_atom_type_scat_dispersion_real
_atom_type_scat_dispersion_imag
_atom_type_scat_source
C C 0.0033 0.0016 'International Tables Vol C Tables 4.2.6.8 and 6.1.1.4'
H H 0.0000 0.0000 'International Tables Vol C Tables 4.2.6.8 and 6.1.1.4'
N N 0.0061 0.0033 'International Tables Vol C Tables 4.2.6.8 and 6.1.1.4'
O O 0.0106 0.0060 'International Tables Vol C Tables 4.2.6.8 and 6.1.1.4'
Cl Cl 0.1484 0.1585 'International Tables Vol C Tables 4.2.6.8 and 6.1.1.4'
Cu Cu 0.3201 1.2651 'International Tables Vol C Tables 4.2.6.8 and 6.1.1.4'

loop_
_geom_angle_atom_site_label_1
_geom_angle_atom_site_label_2
_geom_angle_atom_site_label_3
_geom_angle
_geom_angle_site_symmetry_1
_geom_angle_site_symmetry_3
N3 Cu1 N1 86.87(9) . .
N3 Cu1 Cl2 161.37(7) . .
N1 Cu1 Cl2 92.24(7) . .
N3 Cu1 Cl1 87.13(7) . 5_765
N1 Cu1 Cl1 172.31(7) . 5_765
Cl2 Cu1 Cl1 91.91(3) . 5_765
N3 Cu1 Cl1 94.49(7) . .
N1 Cu1 Cl1 91.36(7) . .
Cl2 Cu1 Cl1 104.14(3) . .
Cl1 Cu1 Cl1 93.90(2) 5_765 .
Cu1 Cl1 Cu1 86.10(2) 5_765 .
C7 N1 C1 105.6(2) . .
C7 N1 Cu1 129.0(2) . .
C1 N1 Cu1 124.64(19) . .
C7 N2 C2 107.1(2) . .
C7 N2 C8 125.9(3) . .
C2 N2 C8 126.8(3) . .
C18 N3 C19 105.4(3) . .
C18 N3 Cu1 126.1(2) . .
C19 N3 Cu1 128.43(17) . .
C18 N4 C20 105.9(2) . .
C18 N4 C17' 148.0(4) . .
C20 N4 C17' 102.5(4) . .
C18 N4 C17 116.7(4) . .
C20 N4 C17 136.8(4) . .
C17' N4 C17 39.9(3) . .
C10 O1 C9 116.6(2) . .
C11 O2 C16' 134.7(5) . .
C11 O2 C16 106.5(3) . .
C16' O2 C16 32.5(3) . .
N1 C1 C6 130.6(3) . .
N1 C1 C2 108.8(3) . .
C6 C1 C2 120.6(3) . .
N2 C2 C3 132.4(3) . .
N2 C2 C1 105.6(2) . .
C3 C2 C1 121.9(3) . .
C4 C3 C2 116.5(3) . .
C4 C3 H3 121.7 . .
C2 C3 H3 121.7 . .
C3 C4 C5 122.3(3) . .
C3 C4 H4 118.9 . .
C5 C4 H4 118.9 . .
C6 C5 C4 121.1(3) . .
C6 C5 H5 119.4 . .
C4 C5 H5 119.4 . .
C5 C6 C1 117.5(3) . .
C5 C6 H6 121.2 . .
C1 C6 H6 121.2 . .
N1 C7 N2 112.8(3) . .
N1 C7 H7 123.6 . .
N2 C7 H7 123.6 . .
N2 C8 C9 112.6(3) . .
N2 C8 H8A 109.1 . .
C9 C8 H8A 109.1 . .
N2 C8 H8B 109.1 . .
C9 C8 H8B 109.1 . .
H8A C8 H8B 107.8 . .
O1 C9 C8 107.6(2) . .
O1 C9 H9A 110.2 . .
C8 C9 H9A 110.2 . .
O1 C9 H9B 110.2 . .
C8 C9 H9B 110.2 . .
H9A C9 H9B 108.5 . .
O1 C10 C15 124.7(3) . .
O1 C10 C11 115.7(3) . .
C15 C10 C11 119.6(3) . .
O2 C11 C12 125.1(3) . .
O2 C11 C10 115.9(3) . .
C12 C11 C10 119.0(3) . .
C13 C12 C11 120.6(4) . .
C13 C12 H12 119.7 . .
C11 C12 H12 119.7 . .
C14 C13 C12 120.4(4) . .
C14 C13 H13 119.8 . .
C12 C13 H13 119.8 . .
C13 C14 C15 120.4(4) . .
C13 C14 H14 119.8 . .
C15 C14 H14 119.8 . .
C10 C15 C14 120.0(3) . .
C10 C15 H15 120.0 . .
C14 C15 H15 120.0 . .
O2 C16 C17 104.7(4) . .
O2 C16 H16A 110.8 . .
C17 C16 H16A 110.8 . .
O2 C16 H16B 110.8 . .
C17 C16 H16B 110.8 . .
H16A C16 H16B 108.9 . .
C16 C17 N4 108.5(4) . .
C16 C17 H17A 110.0 . .
N4 C17 H17A 110.0 . .
C16 C17 H17B 110.0 . .
N4 C17 H17B 110.0 . .
H17A C17 H17B 108.4 . .
O2 C16' C17' 102.9(6) . .
O2 C16' H16C 111.2 . .
C17' C16' H16C 111.2 . .
O2 C16' H16D 111.2 . .
C17' C16' H16D 111.2 . .
H16C C16' H16D 109.1 . .
C16' C17' N4 100.1(5) . .
C16' C17' H17C 111.8 . .
N4 C17' H17C 111.8 . .
C16' C17' H17D 111.8 . .
N4 C17' H17D 111.8 . .
H17C C17' H17D 109.5 . .
N3 C18 N4 114.0(3) . .
N3 C18 H18 123.0 . .
N4 C18 H18 123.0 . .
N3 C19 C20 108.86(18) . .
N3 C19 C24 131.14(18) . .
C20 C19 C24 120.0 . .
N4 C20 C19 105.8(2) . .
N4 C20 C21 134.2(2) . .
C19 C20 C21 120.0 . .
C20 C21 C22 120.0 . .
C20 C21 H21 120.0 . .
C22 C21 H21 120.0 . .
C23 C22 C21 120.0 . .
C23 C22 H22 120.0 . .
C21 C22 H22 120.0 . .
C22 C23 C24 120.0 . .
C22 C23 H23 120.0 . .
C24 C23 H23 120.0 . .
C23 C24 C19 120.0 . .
C23 C24 H24 120.0 . .
C19 C24 H24 120.0 . .

loop_
_geom_bond_atom_site_label_1
_geom_bond_atom_site_label_2
_geom_bond_distance
_geom_bond_site_symmetry_2
Cu1 N3 1.999(2) .
Cu1 N1 2.009(2) .
Cu1 Cl2 2.2669(8) .
Cu1 Cl1 2.3233(8) 5_765
Cu1 Cl1 2.6507(8) .
Cl1 Cu1 2.3232(8) 5_765
N1 C7 1.316(4) .
N1 C1 1.387(4) .
N2 C7 1.345(4) .
N2 C2 1.382(4) .
N2 C8 1.464(4) .
N3 C18 1.304(4) .
N3 C19 1.368(3) .
N4 C18 1.329(5) .
N4 C20 1.382(4) .
N4 C17' 1.5002(10) .
N4 C17 1.5012(10) .
O1 C10 1.375(3) .
O1 C9 1.425(3) .
O2 C11 1.362(4) .
O2 C16' 1.439(7) .
O2 C16 1.481(5) .
C1 C6 1.390(4) .
C1 C2 1.396(4) .
C2 C3 1.388(4) .
C3 C4 1.374(5) .
C3 H3 0.9300 .
C4 C5 1.392(5) .
C4 H4 0.9300 .
C5 C6 1.378(5) .
C5 H5 0.9300 .
C6 H6 0.9300 .
C7 H7 0.9300 .
C8 C9 1.501(4) .
C8 H8A 0.9700 .
C8 H8B 0.9700 .
C9 H9A 0.9700 .
C9 H9B 0.9700 .
C10 C15 1.376(4) .
C10 C11 1.400(4) .
C11 C12 1.387(5) .
C12 C13 1.371(6) .
C12 H12 0.9300 .
C13 C14 1.357(6) .
C13 H13 0.9300 .
C14 C15 1.391(5) .
C14 H14 0.9300 .
C15 H15 0.9300 .
C16 C17 1.4998(10) .
C16 H16A 0.9700 .
C16 H16B 0.9700 .
C17 H17A 0.9700 .
C17 H17B 0.9700 .
C16' C17' 1.5000(10) .
C16' H16C 0.9700 .
C16' H16D 0.9700 .
C17' H17C 0.9700 .
C17' H17D 0.9700 .
C18 H18 0.9300 .
C19 C20 1.3900 .
C19 C24 1.3900 .
C20 C21 1.3900 .
C21 C22 1.3900 .
C21 H21 0.9300 .
C22 C23 1.3900 .
C22 H22 0.9300 .
C23 C24 1.3900 .
C23 H23 0.9300 .
C24 H24 0.9300 .

loop_
_geom_torsion_atom_site_label_1
_geom_torsion_atom_site_label_2
_geom_torsion_atom_site_label_3
_geom_torsion_atom_site_label_4
_geom_torsion
_geom_torsion_site_symmetry_1
_geom_torsion_site_symmetry_4
N3 Cu1 Cl1 Cu1 -87.42(7) . 5_765
N1 Cu1 Cl1 Cu1 -174.38(7) . 5_765
Cl2 Cu1 Cl1 Cu1 92.96(3) . 5_765
Cl1 Cu1 Cl1 Cu1 0.0 5_765 5_765
N3 Cu1 N1 C7 -77.7(3) . .
Cl2 Cu1 N1 C7 120.9(2) . .
Cl1 Cu1 N1 C7 -116.5(5) 5_765 .
Cl1 Cu1 N1 C7 16.7(3) . .
N3 Cu1 N1 C1 90.9(2) . .
Cl2 Cu1 N1 C1 -70.5(2) . .
Cl1 Cu1 N1 C1 52.1(6) 5_765 .
Cl1 Cu1 N1 C1 -174.7(2) . .
N1 Cu1 N3 C18 76.2(3) . .
Cl2 Cu1 N3 C18 163.9(2) . .
Cl1 Cu1 N3 C18 -108.6(3) 5_765 .
Cl1 Cu1 N3 C18 -14.9(3) . .
N1 Cu1 N3 C19 -107.1(2) . .
Cl2 Cu1 N3 C19 -19.3(4) . .
Cl1 Cu1 N3 C19 68.1(2) 5_765 .
Cl1 Cu1 N3 C19 161.8(2) . .
C7 N1 C1 C6 178.2(3) . .
Cu1 N1 C1 C6 7.3(4) . .
C7 N1 C1 C2 -1.0(3) . .
Cu1 N1 C1 C2 -171.84(19) . .
C7 N2 C2 C3 179.5(3) . .
C8 N2 C2 C3 -6.4(5) . .
C7 N2 C2 C1 -0.1(3) . .
C8 N2 C2 C1 174.0(3) . .
N1 C1 C2 N2 0.7(3) . .
C6 C1 C2 N2 -178.6(3) . .
N1 C1 C2 C3 -178.9(3) . .
C6 C1 C2 C3 1.8(4) . .
N2 C2 C3 C4 178.5(3) . .
C1 C2 C3 C4 -1.9(4) . .
C2 C3 C4 C5 0.9(5) . .
C3 C4 C5 C6 0.3(5) . .
C4 C5 C6 C1 -0.5(5) . .
N1 C1 C6 C5 -179.6(3) . .
C2 C1 C6 C5 -0.5(4) . .
C1 N1 C7 N2 1.0(3) . .
Cu1 N1 C7 N2 171.24(19) . .
C2 N2 C7 N1 -0.5(3) . .
C8 N2 C7 N1 -174.8(3) . .
C7 N2 C8 C9 108.6(4) . .
C2 N2 C8 C9 -64.5(4) . .
C10 O1 C9 C8 -179.6(2) . .
N2 C8 C9 O1 -63.0(4) . .
C9 O1 C10 C15 1.4(4) . .
C9 O1 C10 C11 -178.8(3) . .
C16' O2 C11 C12 3.5(7) . .
C16 O2 C11 C12 -15.5(5) . .
C16' O2 C11 C10 -176.7(5) . .
C16 O2 C11 C10 164.3(4) . .
O1 C10 C11 O2 1.9(4) . .
C15 C10 C11 O2 -178.3(3) . .
O1 C10 C11 C12 -178.3(3) . .
C15 C10 C11 C12 1.5(5) . .
O2 C11 C12 C13 178.5(3) . .
C10 C11 C12 C13 -1.3(5) . .
C11 C12 C13 C14 0.1(6) . .
C12 C13 C14 C15 0.7(6) . .
O1 C10 C15 C14 179.1(3) . .
C11 C10 C15 C14 -0.7(5) . .
C13 C14 C15 C10 -0.4(6) . .
C11 O2 C16 C17 -167.2(4) . .
C16' O2 C16 C17 38.4(6) . .
O2 C16 C17 N4 64.8(6) . .
C18 N4 C17 C16 -111.9(5) . .
C20 N4 C17 C16 78.4(7) . .
C17' N4 C17 C16 39.5(5) . .
C11 O2 C16' C17' -84.6(7) . .
C16 O2 C16' C17' -49.0(5) . .
O2 C16' C17' N4 -81.4(8) . .
C18 N4 C17' C16' 12.0(13) . .
C20 N4 C17' C16' 164.3(5) . .
C17 N4 C17' C16' -41.8(5) . .
C19 N3 C18 N4 0.3(4) . .
Cu1 N3 C18 N4 177.6(2) . .
C20 N4 C18 N3 1.2(4) . .
C17' N4 C18 N3 153.1(9) . .
C17 N4 C18 N3 -171.4(3) . .
C18 N3 C19 C20 -1.7(3) . .
Cu1 N3 C19 C20 -178.94(16) . .
C18 N3 C19 C24 178.7(2) . .
Cu1 N3 C19 C24 1.5(3) . .
C18 N4 C20 C19 -2.2(3) . .
C17' N4 C20 C19 -167.3(4) . .
C17 N4 C20 C19 168.2(4) . .
C18 N4 C20 C21 -179.7(2) . .
C17' N4 C20 C21 15.1(5) . .
C17 N4 C20 C21 -9.3(6) . .
N3 C19 C20 N4 2.4(2) . .
C24 C19 C20 N4 -178.0(2) . .
N3 C19 C20 C21 -179.6(2) . .
C24 C19 C20 C21 0.0 . .
N4 C20 C21 C22 177.3(3) . .
C19 C20 C21 C22 0.0 . .
C20 C21 C22 C23 0.0 . .
C21 C22 C23 C24 0.0 . .
C22 C23 C24 C19 0.0 . .
N3 C19 C24 C23 179.6(3) . .
C20 C19 C24 C23 0.0 . .
